data_4021668
loop_
_publ_author_name
'Oana G. Schramm'
'N\'ee Dediu'
'Thomas Oeser'
'Thomas J. J. M\"uller'

_publ_contact_author_address
;
Organisch-Chemisches Institut
Universit\"at Heidelberg
Im Neuenheimer Feld 270
D-69120 Heidelberg
;
_publ_contact_author_email thomas.oeser@oci.uni-heidelberg.de
_publ_contact_author_fax '+49 6221 544205'
_publ_contact_author_name 'Dr. Thomas Oeser'
_publ_contact_author_phone '+49 6221 548482'
_publ_section_title
;
 Coupling-Isomerization-N,S-Ketene Acetal-Addition Sequences-
 A Three-Component Approach to Highly Fluorescent
 Pyrrolo[2,3-b]pyridines, [1,8]Naphthyridines, and
 Pyrido[2,3-b]azepines
;
_journal_name_full 'Journal of Organic Chemistry'
_journal_page_first 3494
_journal_page_last 3500
_journal_paper_doi 10.1021/jo0602726
_journal_volume 71
_journal_year 2006
_chemical_formula_sum 'C19 H18 N4 O'
_chemical_formula_weight 318.37
_chemical_name_systematic
; 
 6-(4-Methoxy-phenyl)-1-methyl-4-pyrimidin-2-yl-2,3-1H-pyrrolo[2,3-b]pyrimidine 
;
_space_group_IT_number 19
_symmetry_cell_setting orthorhombic
_symmetry_space_group_name_Hall 'P 2ac 2ab'
_symmetry_space_group_name_H-M 'P 21 21 21'
_atom_sites_solution_hydrogens geom
_atom_sites_solution_primary direct
_atom_sites_solution_secondary difmap
_audit_creation_method SHELXL-97
_cell_angle_alpha 90.00
_cell_angle_beta 90.00
_cell_angle_gamma 90.00
_cell_formula_units_Z 4
_cell_length_a 6.9223(4)
_cell_length_b 11.9648(7)
_cell_length_c 18.529(1)
_cell_measurement_reflns_used 9287
_cell_measurement_temperature 100(2)
_cell_measurement_theta_max 28.26
_cell_measurement_theta_min 2.78
_cell_volume 1534.6(2)
_computing_cell_refinement 'Bruker SMART'
_computing_data_collection 'Bruker SMART'
_computing_data_reduction 'Bruker SAINT'
_computing_molecular_graphics 'Bruker SHELXTL'
_computing_publication_material 'Bruker SHELXTL'
_computing_structure_refinement 'SHELXL-97 (Sheldrick, 1997)'
_computing_structure_solution 'SHELXS-97 (Sheldrick, 1990)'
_diffrn_ambient_temperature 100(2)
_diffrn_measured_fraction_theta_full 0.998
_diffrn_measured_fraction_theta_max 0.998
_diffrn_measurement_device_type 'CCD area detector'
_diffrn_measurement_method 'phi and omega scans'
_diffrn_radiation_monochromator graphite
_diffrn_radiation_source 'fine-focus sealed tube'
_diffrn_radiation_type MoK\a
_diffrn_radiation_wavelength 0.71073
_diffrn_reflns_av_R_equivalents 0.0251
_diffrn_reflns_av_sigmaI/netI 0.0257
_diffrn_reflns_limit_h_max 9
_diffrn_reflns_limit_h_min -9
_diffrn_reflns_limit_k_max 15
_diffrn_reflns_limit_k_min -15
_diffrn_reflns_limit_l_max 24
_diffrn_reflns_limit_l_min -24
_diffrn_reflns_number 15822
_diffrn_reflns_theta_full 28.27
_diffrn_reflns_theta_max 28.27
_diffrn_reflns_theta_min 2.20
_exptl_absorpt_coefficient_mu 0.089
_exptl_absorpt_correction_T_max 0.9877
_exptl_absorpt_correction_T_min 0.9781
_exptl_absorpt_correction_type multi-scan
_exptl_crystal_colour yellow
_exptl_crystal_density_diffrn 1.378
_exptl_crystal_density_meas 0
_exptl_crystal_density_method 'not measured'
_exptl_crystal_description cube
_exptl_crystal_F_000 672
_exptl_crystal_size_max 0.25
_exptl_crystal_size_mid 0.15
_exptl_crystal_size_min 0.14
_refine_diff_density_max 0.394
_refine_diff_density_min -0.280
_refine_diff_density_rms 0.072
_refine_ls_abs_structure_details 'Flack H D (1983), Acta Cryst. A39, 876-881'
_refine_ls_abs_structure_Flack 0.2(11)
_refine_ls_extinction_method none
_refine_ls_goodness_of_fit_ref 1.054
_refine_ls_hydrogen_treatment refall
_refine_ls_matrix_type full
_refine_ls_number_parameters 289
_refine_ls_number_reflns 3805
_refine_ls_number_restraints 0
_refine_ls_restrained_S_all 1.054
_refine_ls_R_factor_all 0.0389
_refine_ls_R_factor_gt 0.0379
_refine_ls_shift/su_max 0.001
_refine_ls_shift/su_mean 0.000
_refine_ls_structure_factor_coef Fsqd
_refine_ls_weighting_details 'calc w=1/[\s^2^(Fo^2^)+(0.0702P)^2^+0.2100P] where P=(Fo^2^+2Fc^2^)/3'
_refine_ls_weighting_scheme calc
_refine_ls_wR_factor_gt 0.1003
_refine_ls_wR_factor_ref 0.1013
_reflns_number_gt 3700
_reflns_number_total 3805
_reflns_threshold_expression >2sigma(I)
_cod_data_source_file jo0602726si20060215_034005_3.cif
_cod_database_code 4021668

loop_
_symmetry_equiv_pos_as_xyz
'x, y, z'
'-x+1/2, -y, z+1/2'
'-x, y+1/2, -z+1/2'
'x+1/2, -y+1/2, -z'

loop_
_atom_site_label
_atom_site_type_symbol
_atom_site_fract_x
_atom_site_fract_y
_atom_site_fract_z
_atom_site_U_iso_or_equiv
_atom_site_adp_type
_atom_site_occupancy
_atom_site_symmetry_multiplicity
_atom_site_calc_flag
O1 O 0.41429(16) 1.42321(7) 1.15242(5) 0.0234(2) Uani 1 1 d
N1 N 0.41460(16) 0.91525(8) 1.05439(5) 0.0157(2) Uani 1 1 d
N2 N 0.4110(2) 0.71879(8) 1.05774(5) 0.0217(2) Uani 1 1 d
N3 N 0.43734(17) 0.78036(9) 0.79270(5) 0.0201(2) Uani 1 1 d
N4 N 0.45915(18) 0.97894(10) 0.78604(6) 0.0233(2) Uani 1 1 d
C1 C 0.42141(18) 0.89097(9) 0.90186(6) 0.0145(2) Uani 1 1 d
C2 C 0.41723(19) 0.99741(9) 0.93547(6) 0.0153(2) Uani 1 1 d
C3 C 0.41389(17) 1.00580(9) 1.00977(6) 0.0144(2) Uani 1 1 d
C4 C 0.41397(19) 0.81721(10) 1.02155(6) 0.0154(2) Uani 1 1 d
C5 C 0.4154(2) 0.62313(10) 1.00926(6) 0.0173(2) Uani 1 1 d
C6 C 0.42130(19) 0.67407(9) 0.93274(6) 0.0170(2) Uani 1 1 d
C7 C 0.41777(17) 0.79848(9) 0.94583(6) 0.0149(2) Uani 1 1 d
C8 C 0.43876(18) 0.88278(10) 0.82208(6) 0.0160(2) Uani 1 1 d
C9 C 0.46078(19) 0.77504(12) 0.72086(7) 0.0221(3) Uani 1 1 d
C10 C 0.4842(2) 0.86931(12) 0.67880(7) 0.0246(3) Uani 1 1 d
C11 C 0.4812(2) 0.97047(13) 0.71452(7) 0.0284(3) Uani 1 1 d
C12 C 0.41683(18) 1.11545(9) 1.04691(6) 0.0147(2) Uani 1 1 d
C13 C 0.33342(19) 1.21105(10) 1.01664(6) 0.0169(2) Uani 1 1 d
C14 C 0.33602(19) 1.31210(10) 1.05303(7) 0.0181(2) Uani 1 1 d
C15 C 0.42310(19) 1.32019(9) 1.12065(6) 0.0170(2) Uani 1 1 d
C16 C 0.50930(19) 1.22638(10) 1.15149(6) 0.0178(2) Uani 1 1 d
C17 C 0.50458(19) 1.12523(10) 1.11430(6) 0.0168(2) Uani 1 1 d
C18 C 0.4158(2) 0.70754(11) 1.13490(6) 0.0195(2) Uani 1 1 d
C19 C 0.4793(3) 1.43093(12) 1.22497(7) 0.0280(3) Uani 1 1 d
H2 H 0.422(3) 1.0632(13) 0.9060(9) 0.020(4) Uiso 1 1 d
H5A H 0.526(3) 0.5744(15) 1.0174(9) 0.024(4) Uiso 1 1 d
H5B H 0.299(2) 0.5770(14) 1.0162(8) 0.015(4) Uiso 1 1 d
H6A H 0.541(2) 0.6540(13) 0.9067(8) 0.015(4) Uiso 1 1 d
H6B H 0.313(3) 0.6482(15) 0.9029(9) 0.022(4) Uiso 1 1 d
H9 H 0.454(3) 0.7021(17) 0.7016(11) 0.038(5) Uiso 1 1 d
H10 H 0.502(3) 0.8619(16) 0.6276(10) 0.037(5) Uiso 1 1 d
H11 H 0.491(3) 1.0416(18) 0.6872(11) 0.043(6) Uiso 1 1 d
H13 H 0.269(3) 1.2105(14) 0.9695(9) 0.022(4) Uiso 1 1 d
H14 H 0.268(3) 1.3772(14) 1.0335(8) 0.020(4) Uiso 1 1 d
H16 H 0.577(3) 1.2320(15) 1.1971(10) 0.031(5) Uiso 1 1 d
H17 H 0.564(3) 1.0595(13) 1.1364(9) 0.021(4) Uiso 1 1 d
H18A H 0.356(3) 0.7727(15) 1.1577(10) 0.031(5) Uiso 1 1 d
H18B H 0.341(3) 0.644(2) 1.1482(12) 0.048(6) Uiso 1 1 d
H18C H 0.543(4) 0.7024(17) 1.1546(12) 0.045(6) Uiso 1 1 d
H19A H 0.458(3) 1.5081(17) 1.2368(10) 0.035(5) Uiso 1 1 d
H19B H 0.408(3) 1.3820(15) 1.2563(9) 0.029(4) Uiso 1 1 d
H19C H 0.615(3) 1.4156(16) 1.2299(10) 0.028(5) Uiso 1 1 d

loop_
_atom_site_aniso_label
_atom_site_aniso_U_11
_atom_site_aniso_U_22
_atom_site_aniso_U_33
_atom_site_aniso_U_23
_atom_site_aniso_U_13
_atom_site_aniso_U_12
O1 0.0383(5) 0.0137(4) 0.0183(4) -0.0039(3) -0.0034(4) 0.0031(4)
N1 0.0184(4) 0.0143(4) 0.0143(4) 0.0011(3) 0.0000(4) -0.0008(4)
N2 0.0384(6) 0.0130(5) 0.0137(4) 0.0004(4) 0.0000(5) -0.0016(5)
N3 0.0242(5) 0.0209(5) 0.0152(5) -0.0027(4) -0.0010(4) -0.0009(4)
N4 0.0340(6) 0.0196(5) 0.0162(5) 0.0022(4) 0.0012(5) 0.0003(5)
C1 0.0148(5) 0.0151(5) 0.0136(5) -0.0012(4) -0.0006(4) -0.0005(5)
C2 0.0172(5) 0.0135(5) 0.0150(5) 0.0018(4) -0.0012(4) 0.0000(4)
C3 0.0140(5) 0.0136(5) 0.0156(5) -0.0004(4) 0.0003(4) -0.0002(4)
C4 0.0164(5) 0.0154(5) 0.0145(5) 0.0012(4) -0.0003(4) -0.0014(5)
C5 0.0206(6) 0.0135(5) 0.0178(5) -0.0012(4) 0.0002(5) 0.0001(5)
C6 0.0211(5) 0.0130(5) 0.0168(5) -0.0018(4) -0.0005(5) -0.0009(5)
C7 0.0149(5) 0.0140(5) 0.0157(5) -0.0019(4) -0.0008(4) -0.0003(4)
C8 0.0154(5) 0.0181(5) 0.0144(5) -0.0003(4) -0.0015(4) 0.0000(5)
C9 0.0244(6) 0.0259(6) 0.0160(5) -0.0039(5) -0.0013(5) 0.0005(5)
C10 0.0273(6) 0.0342(7) 0.0124(5) -0.0004(5) 0.0009(5) 0.0011(6)
C11 0.0397(8) 0.0277(7) 0.0177(6) 0.0047(5) 0.0015(6) 0.0002(6)
C12 0.0158(5) 0.0135(5) 0.0148(5) -0.0010(4) 0.0020(5) -0.0005(4)
C13 0.0186(5) 0.0159(5) 0.0162(5) -0.0003(4) -0.0018(4) 0.0003(5)
C14 0.0206(5) 0.0149(5) 0.0188(5) 0.0007(4) -0.0008(5) 0.0032(5)
C15 0.0208(5) 0.0131(5) 0.0173(5) -0.0018(4) 0.0024(5) -0.0003(5)
C16 0.0228(6) 0.0167(5) 0.0138(5) -0.0005(4) -0.0018(4) -0.0002(5)
C17 0.0207(5) 0.0139(5) 0.0157(5) 0.0011(4) 0.0008(4) 0.0016(5)
C18 0.0248(6) 0.0174(5) 0.0163(5) 0.0024(4) -0.0010(5) -0.0005(5)
C19 0.0484(9) 0.0174(6) 0.0181(6) -0.0044(4) -0.0045(6) 0.0004(6)

loop_
_atom_type_symbol
_atom_type_description
_atom_type_scat_dispersion_real
_atom_type_scat_dispersion_imag
_atom_type_scat_source
C C 0.0033 0.0016 'International Tables Vol C Tables 4.2.6.8 and 6.1.1.4'
H H 0.0000 0.0000 'International Tables Vol C Tables 4.2.6.8 and 6.1.1.4'
N N 0.0061 0.0033 'International Tables Vol C Tables 4.2.6.8 and 6.1.1.4'
O O 0.0106 0.0060 'International Tables Vol C Tables 4.2.6.8 and 6.1.1.4'

loop_
_geom_angle_atom_site_label_1
_geom_angle_atom_site_label_2
_geom_angle_atom_site_label_3
_geom_angle
C15 O1 C19 116.87(10)
C4 N1 C3 115.24(9)
C4 N2 C18 125.00(10)
C4 N2 C5 112.19(9)
C18 N2 C5 122.69(10)
C8 N3 C9 116.42(11)
C8 N4 C11 116.19(11)
C7 C1 C2 117.55(10)
C7 C1 C8 122.54(10)
C2 C1 C8 119.85(10)
C3 C2 C1 120.24(10)
C3 C2 H2 120.6(9)
C1 C2 H2 119.1(9)
N1 C3 C2 123.17(10)
N1 C3 C12 114.97(9)
C2 C3 C12 121.83(10)
N1 C4 N2 122.92(10)
N1 C4 C7 126.48(10)
N2 C4 C7 110.60(10)
N2 C5 C6 104.88(9)
N2 C5 H5A 113.0(10)
C6 C5 H5A 111.0(10)
N2 C5 H5B 110.1(9)
C6 C5 H5B 111.3(9)
H5A C5 H5B 106.8(13)
C7 C6 C5 103.97(9)
C7 C6 H6A 109.4(9)
C5 C6 H6A 112.1(9)
C7 C6 H6B 113.0(10)
C5 C6 H6B 111.9(10)
H6A C6 H6B 106.6(13)
C1 C7 C4 117.30(10)
C1 C7 C6 134.34(10)
C4 C7 C6 108.34(10)
N4 C8 N3 125.74(10)
N4 C8 C1 116.63(10)
N3 C8 C1 117.61(10)
N3 C9 C10 122.36(12)
N3 C9 H9 114.3(12)
C10 C9 H9 123.2(12)
C11 C10 C9 116.37(11)
C11 C10 H10 123.8(11)
C9 C10 H10 119.8(11)
N4 C11 C10 122.92(13)
N4 C11 H11 116.6(12)
C10 C11 H11 120.5(12)
C17 C12 C13 118.08(10)
C17 C12 C3 119.77(10)
C13 C12 C3 122.15(10)
C14 C13 C12 120.89(11)
C14 C13 H13 116.5(10)
C12 C13 H13 122.6(10)
C13 C14 C15 120.27(10)
C13 C14 H14 120.5(9)
C15 C14 H14 119.1(9)
O1 C15 C16 124.65(11)
O1 C15 C14 115.49(10)
C16 C15 C14 119.86(10)
C17 C16 C15 119.14(11)
C17 C16 H16 120.2(11)
C15 C16 H16 120.6(11)
C16 C17 C12 121.76(11)
C16 C17 H17 118.9(10)
C12 C17 H17 119.4(10)
N2 C18 H18A 110.2(11)
N2 C18 H18B 108.6(13)
H18A C18 H18B 107.1(18)
N2 C18 H18C 114.1(14)
H18A C18 H18C 105.9(18)
H18B C18 H18C 110.6(19)
O1 C19 H19A 103.2(11)
O1 C19 H19B 111.6(11)
H19A C19 H19B 111.6(17)
O1 C19 H19C 112.8(11)
H19A C19 H19C 108.3(17)
H19B C19 H19C 109.3(16)

loop_
_geom_bond_atom_site_label_1
_geom_bond_atom_site_label_2
_geom_bond_distance
O1 C15 1.3674(13)
O1 C19 1.4205(16)
N1 C4 1.3216(14)
N1 C3 1.3628(14)
N2 C4 1.3552(14)
N2 C18 1.4364(15)
N2 C5 1.4553(15)
N3 C8 1.3409(15)
N3 C9 1.3424(15)
N4 C8 1.3378(16)
N4 C11 1.3379(16)
C1 C7 1.3745(15)
C1 C2 1.4179(15)
C1 C8 1.4863(15)
C2 C3 1.3806(16)
C2 H2 0.959(16)
C3 C12 1.4816(15)
C4 C7 1.4210(15)
C5 C6 1.5439(16)
C5 H5A 0.975(19)
C5 H5B 0.984(17)
C6 C7 1.5083(16)
C6 H6A 0.988(16)
C6 H6B 0.980(18)
C9 C10 1.3806(19)
C9 H9 0.94(2)
C10 C11 1.380(2)
C10 H10 0.960(19)
C11 H11 0.99(2)
C12 C17 1.3935(16)
C12 C13 1.3987(16)
C13 C14 1.3846(16)
C13 H13 0.980(17)
C14 C15 1.3937(17)
C14 H14 0.981(17)
C15 C16 1.3937(16)
C16 C17 1.3930(16)
C16 H16 0.97(2)
C17 H17 0.978(17)
C18 H18A 0.977(19)
C18 H18B 0.95(2)
C18 H18C 0.95(3)
C19 H19A 0.96(2)
C19 H19B 0.962(19)
C19 H19C 0.96(2)

loop_
_geom_torsion_atom_site_label_1
_geom_torsion_atom_site_label_2
_geom_torsion_atom_site_label_3
_geom_torsion_atom_site_label_4
_geom_torsion
C7 C1 C2 C3 1.36(18)
C8 C1 C2 C3 -175.76(12)
C4 N1 C3 C2 -1.59(18)
C4 N1 C3 C12 -179.34(11)
C1 C2 C3 N1 0.1(2)
C1 C2 C3 C12 177.69(11)
C3 N1 C4 N2 -178.76(13)
C3 N1 C4 C7 1.78(18)
C18 N2 C4 N1 -2.6(2)
C5 N2 C4 N1 -178.70(13)
C18 N2 C4 C7 176.96(13)
C5 N2 C4 C7 0.84(16)
C4 N2 C5 C6 -0.17(15)
C18 N2 C5 C6 -176.39(13)
N2 C5 C6 C7 -0.51(13)
C2 C1 C7 C4 -1.21(16)
C8 C1 C7 C4 175.82(12)
C2 C1 C7 C6 -179.54(13)
C8 C1 C7 C6 -2.5(2)
N1 C4 C7 C1 -0.39(19)
N2 C4 C7 C1 -179.91(11)
N1 C4 C7 C6 178.36(12)
N2 C4 C7 C6 -1.16(15)
C5 C6 C7 C1 179.43(14)
C5 C6 C7 C4 0.99(14)
C11 N4 C8 N3 -0.5(2)
C11 N4 C8 C1 177.81(13)
C9 N3 C8 N4 0.8(2)
C9 N3 C8 C1 -177.48(12)
C7 C1 C8 N4 -173.82(12)
C2 C1 C8 N4 3.14(18)
C7 C1 C8 N3 4.62(18)
C2 C1 C8 N3 -178.41(11)
C8 N3 C9 C10 -0.3(2)
N3 C9 C10 C11 -0.3(2)
C8 N4 C11 C10 -0.3(2)
C9 C10 C11 N4 0.7(2)
N1 C3 C12 C17 29.03(16)
C2 C3 C12 C17 -148.75(13)
N1 C3 C12 C13 -150.84(12)
C2 C3 C12 C13 31.37(18)
C17 C12 C13 C14 -0.77(19)
C3 C12 C13 C14 179.11(11)
C12 C13 C14 C15 0.29(19)
C19 O1 C15 C16 -7.1(2)
C19 O1 C15 C14 172.16(13)
C13 C14 C15 O1 -178.80(12)
C13 C14 C15 C16 0.53(19)
O1 C15 C16 C17 178.43(11)
C14 C15 C16 C17 -0.83(19)
C15 C16 C17 C12 0.34(19)
C13 C12 C17 C16 0.46(18)
C3 C12 C17 C16 -179.42(12)

loop_
_cod_related_entry_id
_cod_related_entry_database
_cod_related_entry_code
1 ChemSpider 9805851
